data_9017659
loop_
_publ_author_name
'Kampf, A. R.'
'Plasil, J.'
'Kasatkin, A. V.'
'Marty, J.'

_publ_section_title
;
 Belakovskiite, Na7(UO2)(SO4)4(SO3OH)(H2O)3, a new uranyl sulfate mineral from
 the Blue Lizard mine, San Juan County, Utah, USA
;
_journal_name_full 'Mineralogical Magazine'
_journal_page_first 639
_journal_page_last 649
_journal_volume 78
_journal_year 2014
_chemical_compound_source 'Blue Lizard mine, San Juan County, Utah, USA'
_chemical_formula_sum 'H14 Na14 O50 S10 U2'
_chemical_name_mineral Belakovskiite
_space_group_IT_number 2
_space_group_name_Hall '-P 1'
_space_group_name_H-M_alt 'P -1'
_symmetry_space_group_name_H-M 'P -1'
_cell_angle_alpha 104.786
_cell_angle_beta 90.092
_cell_angle_gamma 96.767
_cell_formula_units_Z 1
_cell_length_a 5.4581
_cell_length_b 11.3288
_cell_length_c 18.4163
_cell_volume 1092.774
_database_code_amcsd 0020475
_exptl_crystal_density_diffrn 2.937
_cod_data_source_file inputs/fixed/downloads/18/18566.cif
_cod_data_source_block 18566
_cod_original_formula_sum 'U2 S10 Na14 O50 H14'
_cod_database_code 9017659

loop_
_space_group_symop_operation_xyz
x,y,z
-x,-y,-z

loop_
_atom_site_aniso_label
_atom_site_aniso_U_11
_atom_site_aniso_U_22
_atom_site_aniso_U_33
_atom_site_aniso_U_12
_atom_site_aniso_U_13
_atom_site_aniso_U_23
U1 0.02520 0.01470 0.02090 0.00340 -0.00275 0.00376
S1 0.01870 0.01430 0.02280 0.00100 -0.00090 0.00270
S2 0.02620 0.02100 0.01890 0.00730 -0.00170 0.00260
S3 0.01910 0.01310 0.02060 0.00240 -0.00230 0.00360
S4 0.01680 0.01200 0.02040 0.00050 -0.00240 0.00270
S5 0.02030 0.02400 0.02810 0.00270 -0.00360 0.00770
Na1 0.03100 0.03400 0.02700 0.01500 0.00500 0.01000
Na2 0.02900 0.02400 0.03300 0.00400 -0.00300 -0.00400
Na3 0.02500 0.02100 0.03800 0.00600 0.00200 -0.00200
Na4 0.03200 0.02000 0.02800 0.00300 0.00300 0.00200
Na5 0.02900 0.02600 0.02900 -0.00200 0.00500 0.00000
Na6 0.04100 0.02600 0.03300 0.00200 0.00700 0.00300
Na7 0.03900 0.04500 0.02800 0.00500 -0.00800 0.01100
Na8 0.10600 0.05000 0.07000 0.01000 -0.01300 0.00100
O1 0.03300 0.03500 0.02000 0.02000 -0.00500 0.00500
O2 0.03900 0.02100 0.01500 0.00200 0.00200 -0.00800
O3 0.01700 0.02900 0.04200 -0.00200 0.00200 -0.00100
O4 0.04600 0.01600 0.01200 0.00100 -0.01000 -0.00100
O5 0.05100 0.03800 0.01700 0.00500 -0.01000 -0.00600
O6 0.03800 0.01800 0.02800 0.01000 0.00000 0.00500
O7 0.01500 0.04900 0.03500 0.00200 -0.00200 0.00900
O8 0.05400 0.02700 0.02200 0.00800 -0.01500 0.00600
O9 0.02200 0.01900 0.03900 0.00200 0.00800 0.00700
O10 0.01900 0.01300 0.03700 0.00200 -0.00400 0.01200
O11 0.03500 0.01700 0.02100 0.00400 -0.00400 -0.00500
O12 0.02100 0.00800 0.02600 -0.00100 -0.00500 0.00100
O13 0.03300 0.02500 0.01100 0.00100 -0.00200 -0.00200
O14 0.02000 0.02500 0.04200 0.00700 0.00200 -0.00500
O15 0.02800 0.01200 0.03200 0.00400 -0.00100 0.00800
O16 0.02500 0.00700 0.03500 0.00600 0.01000 0.01100
O17 0.03200 0.06100 0.03600 0.00900 -0.01400 0.01100
O18 0.03200 0.03100 0.04700 0.01800 0.01700 0.01400
O19 0.04000 0.03700 0.03700 0.00400 0.00100 0.02100
O-H20 0.05100 0.02700 0.04500 0.00200 -0.00700 0.01000
O21 0.04100 0.01900 0.03200 -0.00200 -0.00200 0.00600
O22 0.03900 0.01700 0.05300 -0.01400 -0.01400 0.01600
Wat23 0.06700 0.01600 0.02800 0.00900 0.01000 0.00200
Wat24 0.02700 0.03700 0.03700 0.00300 0.00900 0.01400
Wat25 0.07000 0.07000 0.07600 0.01200 0.00200 0.02200
Wat26 0.00900 0.02800 0.12000 0.01000 0.01100 0.01500

loop_
_atom_site_label
_atom_site_fract_x
_atom_site_fract_y
_atom_site_fract_z
_atom_site_occupancy
_atom_site_U_iso_or_equiv
_atom_site_type_symbol
_atom_site_attached_hydrogens
U1 0.72620 0.13824 0.76828 1.00000 0.02036 U 0
S1 0.74860 0.19270 0.97103 1.00000 0.01900 S 0
S2 0.67980 0.25410 0.59870 1.00000 0.02210 S 0
S3 0.72640 0.84360 0.81019 1.00000 0.01770 S 0
S4 0.68680 0.46430 0.81836 1.00000 0.01680 S 0
S5 0.20530 0.64640 0.61504 1.00000 0.02400 S 0
Na1 0.00000 0.50000 0.00000 1.00000 0.02920 Na 0
Na2 0.19710 0.97890 0.91140 1.00000 0.03050 Na 0
Na3 0.20800 0.65940 0.82720 1.00000 0.02930 Na 0
Na4 0.72210 0.72430 0.95550 1.00000 0.02750 Na 0
Na5 0.21820 0.37520 0.70940 1.00000 0.02980 Na 0
Na6 0.71580 0.56790 0.67730 1.00000 0.03420 Na 0
Na7 0.29660 0.35840 0.51660 1.00000 0.03710 Na 0
Na8 0.42800 0.96290 0.58350 0.50000 0.07800 Na 0
O1 0.93110 0.11770 0.98620 1.00000 0.02800 O 0
O2 0.22780 0.69040 0.97200 1.00000 0.02800 O 0
O3 0.49890 0.12940 0.96890 1.00000 0.03100 O 0
O4 0.80130 0.21810 0.89630 1.00000 0.02600 O 0
O5 0.57680 0.18800 0.52420 1.00000 0.03800 O 0
O6 0.55660 0.36500 0.62480 1.00000 0.02800 O 0
O7 0.94880 0.28490 0.59890 1.00000 0.03400 O 0
O8 0.61500 0.17300 0.64970 1.00000 0.03400 O 0
O9 0.48920 0.84260 0.84560 1.00000 0.02700 O 0
O10 0.89850 0.78660 0.84760 1.00000 0.02180 O 0
O11 0.69460 0.77820 0.72960 1.00000 0.02600 O 0
O12 0.84150 0.97250 0.81440 1.00000 0.01910 O 0
O13 0.71480 0.50720 0.89980 1.00000 0.02460 O 0
O14 0.92370 0.47970 0.78310 1.00000 0.03100 O 0
O15 0.51150 0.53310 0.79010 1.00000 0.02350 O 0
O16 0.57580 0.33060 0.79550 1.00000 0.02110 O 0
O17 0.97430 0.64580 0.57810 1.00000 0.04300 O 0
O18 0.39210 0.59050 0.56640 1.00000 0.03500 O 0
O19 0.17570 0.59360 0.67930 1.00000 0.03600 O 0
O-H20 0.30150 0.78620 0.64720 1.00000 0.04100 O 1
O21 0.02560 0.20890 0.75950 1.00000 0.03100 O 0
O22 0.43080 0.06730 0.77310 1.00000 0.03600 O 0
Wat23 0.81710 0.96550 0.66180 1.00000 0.03700 O 2
Wat24 0.27010 0.36740 0.93760 1.00000 0.03300 O 2
Wat25 0.08300 0.02200 0.55460 0.50000 0.07200 O 2
Wat26 0.20800 0.99600 0.57010 0.50000 0.05200 O 2

loop_
_cod_changelog_entry_id
_cod_changelog_entry_author
_cod_changelog_entry_date
_cod_changelog_entry_text
1
;cod-tools version 3.8.0
Id: cif_guess_AMCSD_atom_types 9574 2023-05-10 09:00:05Z saulius
;
2023-05-10T18:58:33+03:00
;Derived atom types and hydrogen counts
from atom names that follow the AMCSD naming convention
(Wat == water, O-H == hydroxyl).
;

loop_
_cod_related_entry_id
_cod_related_entry_database
_cod_related_entry_code
1 AMCSD 0020475
